data_7249707
loop_
_publ_author_name
'Lu, Jia-Min'
'Mao, Yihui'
'Guo, Qi-hang'
'Zhong, Chengcheng'
'Gao, Xian-Ge'
'Fang, Qun'
'Lu, Zhan'

_publ_section_title
;
 Metal-free stereoselective intramolecular oxyamination of al-kynes using
 a robotic and rapid photocatalytic synthesis and screening system
;
_journal_name_full 'Green Chemistry'
_journal_paper_doi 10.1039/D4GC05100A
_journal_year 2024
_chemical_formula_moiety 'C17 H21 N O4'
_chemical_formula_sum 'C17 H21 N O4'
_chemical_formula_weight 303.35
_space_group_crystal_system monoclinic
_space_group_IT_number 14
_space_group_name_Hall '-P 2ybc'
_space_group_name_H-M_alt 'P 1 21/c 1'
_atom_sites_solution_hydrogens geom
_atom_sites_solution_primary dual
_audit_creation_date 2024-01-26
_audit_creation_method
;
Olex2 1.5
(compiled 2022.04.07 svn.rca3783a0 for OlexSys, GUI svn.r6498)
;
_audit_update_record
;
2024-01-29 deposited with the CCDC.	2024-12-13 downloaded from the CCDC.
;
_cell_angle_alpha 90
_cell_angle_beta 101.5900(10)
_cell_angle_gamma 90
_cell_formula_units_Z 4
_cell_length_a 12.2627(5)
_cell_length_b 8.4254(4)
_cell_length_c 16.0986(6)
_cell_measurement_reflns_used 9555
_cell_measurement_temperature 170.00
_cell_measurement_theta_max 28.262
_cell_measurement_theta_min 2.741
_cell_volume 1629.36(12)
_computing_cell_refinement 'SAINT V8.40B (?, 2016)'
_computing_data_collection 'Bruker Instrument Service vV6.2.14'
_computing_data_reduction 'SAINT V8.40B (?, 2016)'
_computing_molecular_graphics 'Olex2 1.5 (Dolomanov et al., 2009)'
_computing_publication_material 'Olex2 1.5 (Dolomanov et al., 2009)'
_computing_structure_refinement 'SHELXL 2019/2 (Sheldrick, 2015)'
_computing_structure_solution 'SHELXT 2018/2 (Sheldrick, 2018)'
_diffrn_ambient_temperature 170.00
_diffrn_measured_fraction_theta_full 0.999
_diffrn_measured_fraction_theta_max 0.996
_diffrn_measurement_device_type 'zju Bruker D8 Venture'
_diffrn_measurement_method '\w and \f scans'
_diffrn_radiation_type MoK\a
_diffrn_radiation_wavelength 0.71073
_diffrn_reflns_av_R_equivalents 0.0385
_diffrn_reflns_av_unetI/netI 0.0266
_diffrn_reflns_Laue_measured_fraction_full 0.999
_diffrn_reflns_Laue_measured_fraction_max 0.996
_diffrn_reflns_limit_h_max 16
_diffrn_reflns_limit_h_min -16
_diffrn_reflns_limit_k_max 11
_diffrn_reflns_limit_k_min -11
_diffrn_reflns_limit_l_max 18
_diffrn_reflns_limit_l_min -21
_diffrn_reflns_number 22684
_diffrn_reflns_point_group_measured_fraction_full 0.999
_diffrn_reflns_point_group_measured_fraction_max 0.996
_diffrn_reflns_theta_full 25.242
_diffrn_reflns_theta_max 28.342
_diffrn_reflns_theta_min 2.583
_diffrn_source_current 1.4
_diffrn_source_power 0.07
_diffrn_source_voltage 50.0
_exptl_absorpt_coefficient_mu 0.088
_exptl_absorpt_correction_T_max 0.7457
_exptl_absorpt_correction_T_min 0.6801
_exptl_absorpt_correction_type multi-scan
_exptl_absorpt_process_details
;
SADABS-2016/2 (Bruker,2016/2) was used for absorption correction.
wR2(int) was 0.1496 before and 0.0561 after correction.
The Ratio of minimum to maximum transmission is 0.9120.
The \l/2 correction factor is Not present.
;
_exptl_crystal_colour colourless
_exptl_crystal_colour_primary colourless
_exptl_crystal_density_diffrn 1.237
_exptl_crystal_description block
_exptl_crystal_F_000 648
_exptl_crystal_size_max 0.49
_exptl_crystal_size_mid 0.32
_exptl_crystal_size_min 0.2
_refine_diff_density_max 0.294
_refine_diff_density_min -0.229
_refine_diff_density_rms 0.048
_refine_ls_extinction_method none
_refine_ls_goodness_of_fit_ref 1.092
_refine_ls_hydrogen_treatment constr
_refine_ls_matrix_type full
_refine_ls_number_parameters 201
_refine_ls_number_reflns 4056
_refine_ls_number_restraints 0
_refine_ls_restrained_S_all 1.092
_refine_ls_R_factor_all 0.0594
_refine_ls_R_factor_gt 0.0456
_refine_ls_shift/su_max 0.000
_refine_ls_shift/su_mean 0.000
_refine_ls_structure_factor_coef Fsqd
_refine_ls_weighting_details 'w=1/[\s^2^(Fo^2^)+(0.0330P)^2^+0.6272P] where P=(Fo^2^+2Fc^2^)/3'
_refine_ls_weighting_scheme calc
_refine_ls_wR_factor_gt 0.0951
_refine_ls_wR_factor_ref 0.1046
_reflns_Friedel_coverage 0.000
_reflns_number_gt 3342
_reflns_number_total 4056
_reflns_threshold_expression 'I > 2\s(I)'
_cod_data_source_file d4gc05100a2.cif
_cod_data_source_block 240124_l7m2142_p
_cod_database_code 7249707
_shelx_shelxl_version_number 2019/2
_shelx_space_group_comment
;
The symmetry employed for this shelxl refinement is uniquely defined
by the following loop, which should always be used as a source of
symmetry information in preference to the above space-group names.
They are only intended as comments.
;
_shelx_estimated_absorpt_t_max 0.983
_shelx_estimated_absorpt_t_min 0.958
_olex2_refinement_description
;
1. Fixed Uiso
 At 1.2 times of:
  All C(H) groups, All C(H,H) groups, All N(H) groups
 At 1.5 times of:
  All C(H,H,H) groups
2.a Secondary CH2 refined with riding coordinates:
 C12(H12A,H12B), C13(H13A,H13B), C15(H15A,H15B), C16(H16A,H16B)
2.b Aromatic/amide H refined with riding coordinates:
 N1(H1), C1(H1A), C2(H2), C3(H3), C4(H4), C5(H5), C8(H8)
2.c Idealised Me refined as rotating group:
 C14(H14A,H14B,H14C), C17(H17A,H17B,H17C)
;
_olex2_submission_special_instructions 'No special instructions were received'

loop_
_space_group_symop_operation_xyz
'x, y, z'
'-x, y+1/2, -z+1/2'
'-x, -y, -z'
'x, -y-1/2, z-1/2'

loop_
_atom_site_label
_atom_site_type_symbol
_atom_site_fract_x
_atom_site_fract_y
_atom_site_fract_z
_atom_site_U_iso_or_equiv
_atom_site_adp_type
_atom_site_occupancy
_atom_site_site_symmetry_order
_atom_site_calc_flag
_atom_site_refinement_flags_posn
_atom_site_refinement_flags_adp
_atom_site_refinement_flags_occupancy
_atom_site_disorder_assembly
_atom_site_disorder_group
O1 O 0.04727(9) 0.64916(13) 0.44039(7) 0.0415(3) Uani 1 1 d . . . . .
N1 N 0.39888(8) 0.89195(13) 0.42266(6) 0.0263(2) Uani 1 1 d . . . . .
H1 H 0.392644 0.940582 0.469860 0.032 Uiso 1 1 calc R U . . .
C1 C 0.11501(11) 0.96770(17) 0.59400(8) 0.0322(3) Uani 1 1 d . . . . .
H1A H 0.172476 1.017536 0.571769 0.039 Uiso 1 1 calc R U . . .
O2 O 0.18089(7) 0.83606(11) 0.45705(6) 0.0312(2) Uani 1 1 d . . . . .
C2 C 0.08206(13) 1.02965(19) 0.66464(9) 0.0395(3) Uani 1 1 d . . . . .
H2 H 0.116719 1.123010 0.690595 0.047 Uiso 1 1 calc R U . . .
O3 O 0.58245(7) 0.94915(12) 0.42077(6) 0.0321(2) Uani 1 1 d . . . . .
C3 C -0.00078(14) 0.9570(2) 0.69781(10) 0.0468(4) Uani 1 1 d . . . . .
H3 H -0.022404 0.999519 0.746729 0.056 Uiso 1 1 calc R U . . .
O4 O 0.47602(7) 0.80620(11) 0.31789(5) 0.0277(2) Uani 1 1 d . . . . .
C4 C -0.05196(14) 0.8224(2) 0.65948(11) 0.0484(4) Uani 1 1 d . . . . .
H4 H -0.109350 0.773163 0.682085 0.058 Uiso 1 1 calc R U . . .
C5 C -0.02086(12) 0.75798(19) 0.58853(10) 0.0393(3) Uani 1 1 d . . . . .
H5 H -0.056242 0.665075 0.562598 0.047 Uiso 1 1 calc R U . . .
C6 C 0.06324(11) 0.83172(16) 0.55578(8) 0.0298(3) Uani 1 1 d . . . . .
C7 C 0.09328(10) 0.76027(16) 0.47927(8) 0.0291(3) Uani 1 1 d . . . . .
C8 C 0.21277(11) 0.77850(17) 0.38419(8) 0.0307(3) Uani 1 1 d . . . . .
H8 H 0.162109 0.717820 0.344110 0.037 Uiso 1 1 calc R U . . .
C9 C 0.31329(10) 0.80867(15) 0.37127(8) 0.0256(3) Uani 1 1 d . . . . .
C10 C 0.49315(10) 0.88885(15) 0.39096(7) 0.0255(3) Uani 1 1 d . . . . .
C11 C 0.36081(10) 0.74639(16) 0.29746(8) 0.0264(3) Uani 1 1 d . . . . .
C12 C 0.36515(11) 0.56545(16) 0.29735(8) 0.0299(3) Uani 1 1 d . . . . .
H12A H 0.288024 0.524234 0.283401 0.036 Uiso 1 1 calc R U . . .
H12B H 0.403433 0.530636 0.251888 0.036 Uiso 1 1 calc R U . . .
C13 C 0.42410(12) 0.49152(17) 0.38076(9) 0.0354(3) Uani 1 1 d . . . . .
H13A H 0.504027 0.519928 0.391182 0.042 Uiso 1 1 calc R U . . .
H13B H 0.392354 0.535857 0.427697 0.042 Uiso 1 1 calc R U . . .
C14 C 0.41270(16) 0.31196(19) 0.38041(11) 0.0497(4) Uani 1 1 d . . . . .
H14A H 0.439432 0.268084 0.331775 0.075 Uiso 1 1 calc R U . . .
H14B H 0.334320 0.283363 0.376238 0.075 Uiso 1 1 calc R U . . .
H14C H 0.456992 0.268613 0.433003 0.075 Uiso 1 1 calc R U . . .
C15 C 0.30437(11) 0.81512(16) 0.21191(8) 0.0307(3) Uani 1 1 d . . . . .
H15A H 0.341950 0.772176 0.167753 0.037 Uiso 1 1 calc R U . . .
H15B H 0.226208 0.777956 0.198735 0.037 Uiso 1 1 calc R U . . .
C16 C 0.30474(12) 0.99567(18) 0.20658(9) 0.0355(3) Uani 1 1 d . . . . .
H16A H 0.382618 1.034063 0.219510 0.043 Uiso 1 1 calc R U . . .
H16B H 0.266129 1.039788 0.249846 0.043 Uiso 1 1 calc R U . . .
C17 C 0.24783(14) 1.0561(2) 0.11926(11) 0.0490(4) Uani 1 1 d . . . . .
H17A H 0.281880 1.006094 0.075737 0.074 Uiso 1 1 calc R U . . .
H17B H 0.256610 1.171547 0.116906 0.074 Uiso 1 1 calc R U . . .
H17C H 0.168448 1.029554 0.109043 0.074 Uiso 1 1 calc R U . . .

loop_
_atom_site_aniso_label
_atom_site_aniso_U_11
_atom_site_aniso_U_22
_atom_site_aniso_U_33
_atom_site_aniso_U_23
_atom_site_aniso_U_13
_atom_site_aniso_U_12
O1 0.0457(6) 0.0363(6) 0.0441(6) -0.0062(5) 0.0124(5) -0.0125(5)
N1 0.0253(5) 0.0304(6) 0.0231(5) -0.0078(4) 0.0048(4) -0.0041(4)
C1 0.0327(7) 0.0335(7) 0.0290(6) 0.0039(5) 0.0026(5) 0.0061(6)
O2 0.0262(4) 0.0361(5) 0.0316(5) -0.0069(4) 0.0067(4) -0.0055(4)
C2 0.0417(8) 0.0425(9) 0.0325(7) -0.0009(6) 0.0032(6) 0.0118(7)
O3 0.0273(5) 0.0390(5) 0.0296(5) -0.0092(4) 0.0049(4) -0.0076(4)
C3 0.0514(9) 0.0566(10) 0.0349(8) 0.0045(7) 0.0145(7) 0.0194(8)
O4 0.0251(4) 0.0345(5) 0.0232(4) -0.0073(4) 0.0041(3) -0.0029(4)
C4 0.0476(9) 0.0560(10) 0.0473(9) 0.0141(8) 0.0234(7) 0.0075(8)
C5 0.0390(8) 0.0401(8) 0.0405(8) 0.0080(6) 0.0118(6) 0.0013(6)
C6 0.0283(6) 0.0320(7) 0.0284(6) 0.0070(5) 0.0038(5) 0.0059(5)
C7 0.0271(6) 0.0287(7) 0.0303(6) 0.0042(5) 0.0030(5) 0.0013(5)
C8 0.0286(6) 0.0352(7) 0.0279(6) -0.0093(5) 0.0047(5) -0.0043(5)
C9 0.0260(6) 0.0258(6) 0.0236(6) -0.0041(5) 0.0018(5) -0.0007(5)
C10 0.0280(6) 0.0263(6) 0.0214(5) -0.0022(5) 0.0032(4) -0.0018(5)
C11 0.0242(6) 0.0294(7) 0.0245(6) -0.0053(5) 0.0024(5) -0.0032(5)
C12 0.0312(6) 0.0291(7) 0.0281(6) -0.0073(5) 0.0025(5) -0.0008(5)
C13 0.0392(7) 0.0314(7) 0.0340(7) -0.0017(6) 0.0036(6) 0.0009(6)
C14 0.0616(11) 0.0344(8) 0.0506(9) 0.0030(7) 0.0052(8) 0.0029(7)
C15 0.0316(7) 0.0344(7) 0.0241(6) -0.0041(5) 0.0007(5) -0.0010(5)
C16 0.0342(7) 0.0354(8) 0.0349(7) 0.0002(6) 0.0023(6) -0.0023(6)
C17 0.0457(9) 0.0477(10) 0.0486(9) 0.0121(8) -0.0025(7) 0.0019(7)

loop_
_atom_type_symbol
_atom_type_description
_atom_type_scat_dispersion_real
_atom_type_scat_dispersion_imag
_atom_type_scat_source
C C 0.0033 0.0016 'International Tables Vol C Tables 4.2.6.8 and 6.1.1.4'
H H 0.0000 0.0000 'International Tables Vol C Tables 4.2.6.8 and 6.1.1.4'
N N 0.0061 0.0033 'International Tables Vol C Tables 4.2.6.8 and 6.1.1.4'
O O 0.0106 0.0060 'International Tables Vol C Tables 4.2.6.8 and 6.1.1.4'

loop_
_geom_angle_atom_site_label_1
_geom_angle_atom_site_label_2
_geom_angle_atom_site_label_3
_geom_angle
_geom_angle_site_symmetry_1
_geom_angle_site_symmetry_3
_geom_angle_publ_flag
C9 N1 H1 124.3 . . ?
C10 N1 H1 124.3 . . ?
C10 N1 C9 111.45(10) . . ?
C2 C1 H1A 120.3 . . ?
C2 C1 C6 119.44(14) . . ?
C6 C1 H1A 120.3 . . ?
C7 O2 C8 115.33(10) . . ?
C1 C2 H2 119.7 . . ?
C3 C2 C1 120.62(15) . . ?
C3 C2 H2 119.7 . . ?
C2 C3 H3 120.2 . . ?
C4 C3 C2 119.64(14) . . ?
C4 C3 H3 120.2 . . ?
C10 O4 C11 110.25(9) . . ?
C3 C4 H4 119.5 . . ?
C3 C4 C5 120.97(15) . . ?
C5 C4 H4 119.5 . . ?
C4 C5 H5 120.5 . . ?
C4 C5 C6 118.95(15) . . ?
C6 C5 H5 120.5 . . ?
C1 C6 C5 120.38(13) . . ?
C1 C6 C7 122.29(12) . . ?
C5 C6 C7 117.33(13) . . ?
O1 C7 O2 122.86(12) . . ?
O1 C7 C6 125.44(12) . . ?
O2 C7 C6 111.69(11) . . ?
O2 C8 H8 120.2 . . ?
C9 C8 O2 119.69(11) . . ?
C9 C8 H8 120.2 . . ?
N1 C9 C11 106.13(10) . . ?
C8 C9 N1 128.56(11) . . ?
C8 C9 C11 125.18(11) . . ?
O3 C10 N1 127.79(11) . . ?
O3 C10 O4 122.09(11) . . ?
O4 C10 N1 110.12(10) . . ?
O4 C11 C9 102.04(9) . . ?
O4 C11 C12 108.05(10) . . ?
O4 C11 C15 108.20(10) . . ?
C9 C11 C12 111.43(11) . . ?
C9 C11 C15 113.55(11) . . ?
C12 C11 C15 112.82(10) . . ?
C11 C12 H12A 108.6 . . ?
C11 C12 H12B 108.6 . . ?
H12A C12 H12B 107.6 . . ?
C13 C12 C11 114.69(11) . . ?
C13 C12 H12A 108.6 . . ?
C13 C12 H12B 108.6 . . ?
C12 C13 H13A 109.2 . . ?
C12 C13 H13B 109.2 . . ?
H13A C13 H13B 107.9 . . ?
C14 C13 C12 112.13(12) . . ?
C14 C13 H13A 109.2 . . ?
C14 C13 H13B 109.2 . . ?
C13 C14 H14A 109.5 . . ?
C13 C14 H14B 109.5 . . ?
C13 C14 H14C 109.5 . . ?
H14A C14 H14B 109.5 . . ?
H14A C14 H14C 109.5 . . ?
H14B C14 H14C 109.5 . . ?
C11 C15 H15A 108.5 . . ?
C11 C15 H15B 108.5 . . ?
H15A C15 H15B 107.5 . . ?
C16 C15 C11 115.07(11) . . ?
C16 C15 H15A 108.5 . . ?
C16 C15 H15B 108.5 . . ?
C15 C16 H16A 109.1 . . ?
C15 C16 H16B 109.1 . . ?
C15 C16 C17 112.28(12) . . ?
H16A C16 H16B 107.9 . . ?
C17 C16 H16A 109.1 . . ?
C17 C16 H16B 109.1 . . ?
C16 C17 H17A 109.5 . . ?
C16 C17 H17B 109.5 . . ?
C16 C17 H17C 109.5 . . ?
H17A C17 H17B 109.5 . . ?
H17A C17 H17C 109.5 . . ?
H17B C17 H17C 109.5 . . ?

loop_
_geom_bond_atom_site_label_1
_geom_bond_atom_site_label_2
_geom_bond_distance
_geom_bond_site_symmetry_2
_geom_bond_publ_flag
O1 C7 1.2019(16) . ?
N1 H1 0.8800 . ?
N1 C9 1.3891(15) . ?
N1 C10 1.3544(16) . ?
C1 H1A 0.9500 . ?
C1 C2 1.3832(19) . ?
C1 C6 1.392(2) . ?
O2 C7 1.3579(15) . ?
O2 C8 1.3959(15) . ?
C2 H2 0.9500 . ?
C2 C3 1.382(2) . ?
O3 C10 1.2152(15) . ?
C3 H3 0.9500 . ?
C3 C4 1.381(3) . ?
O4 C10 1.3467(14) . ?
O4 C11 1.4736(14) . ?
C4 H4 0.9500 . ?
C4 C5 1.385(2) . ?
C5 H5 0.9500 . ?
C5 C6 1.3950(19) . ?
C6 C7 1.4825(18) . ?
C8 H8 0.9500 . ?
C8 C9 1.3154(18) . ?
C9 C11 1.5181(17) . ?
C11 C12 1.5255(18) . ?
C11 C15 1.5259(17) . ?
C12 H12A 0.9900 . ?
C12 H12B 0.9900 . ?
C12 C13 1.5244(19) . ?
C13 H13A 0.9900 . ?
C13 H13B 0.9900 . ?
C13 C14 1.519(2) . ?
C14 H14A 0.9800 . ?
C14 H14B 0.9800 . ?
C14 H14C 0.9800 . ?
C15 H15A 0.9900 . ?
C15 H15B 0.9900 . ?
C15 C16 1.524(2) . ?
C16 H16A 0.9900 . ?
C16 H16B 0.9900 . ?
C16 C17 1.526(2) . ?
C17 H17A 0.9800 . ?
C17 H17B 0.9800 . ?
C17 H17C 0.9800 . ?

loop_
_geom_torsion_atom_site_label_1
_geom_torsion_atom_site_label_2
_geom_torsion_atom_site_label_3
_geom_torsion_atom_site_label_4
_geom_torsion
_geom_torsion_site_symmetry_1
_geom_torsion_site_symmetry_2
_geom_torsion_site_symmetry_3
_geom_torsion_site_symmetry_4
_geom_torsion_publ_flag
N1 C9 C11 O4 0.17(13) . . . . ?
N1 C9 C11 C12 115.26(11) . . . . ?
N1 C9 C11 C15 -116.02(12) . . . . ?
C1 C2 C3 C4 -0.7(2) . . . . ?
C1 C6 C7 O1 -175.18(13) . . . . ?
C1 C6 C7 O2 4.76(17) . . . . ?
O2 C8 C9 N1 1.2(2) . . . . ?
O2 C8 C9 C11 176.59(11) . . . . ?
C2 C1 C6 C5 -0.26(19) . . . . ?
C2 C1 C6 C7 179.13(12) . . . . ?
C2 C3 C4 C5 0.6(2) . . . . ?
C3 C4 C5 C6 -0.2(2) . . . . ?
O4 C11 C12 C13 58.60(14) . . . . ?
O4 C11 C15 C16 -56.52(14) . . . . ?
C4 C5 C6 C1 0.1(2) . . . . ?
C4 C5 C6 C7 -179.34(13) . . . . ?
C5 C6 C7 O1 4.2(2) . . . . ?
C5 C6 C7 O2 -175.83(11) . . . . ?
C6 C1 C2 C3 0.6(2) . . . . ?
C7 O2 C8 C9 -159.74(12) . . . . ?
C8 O2 C7 O1 1.49(18) . . . . ?
C8 O2 C7 C6 -178.45(10) . . . . ?
C8 C9 C11 O4 -176.05(13) . . . . ?
C8 C9 C11 C12 -60.96(17) . . . . ?
C8 C9 C11 C15 67.76(17) . . . . ?
C9 N1 C10 O3 -179.57(13) . . . . ?
C9 N1 C10 O4 0.46(15) . . . . ?
C9 C11 C12 C13 -52.72(15) . . . . ?
C9 C11 C15 C16 56.00(15) . . . . ?
C10 N1 C9 C8 175.67(14) . . . . ?
C10 N1 C9 C11 -0.38(14) . . . . ?
C10 O4 C11 C9 0.09(13) . . . . ?
C10 O4 C11 C12 -117.45(11) . . . . ?
C10 O4 C11 C15 120.10(11) . . . . ?
C11 O4 C10 N1 -0.33(14) . . . . ?
C11 O4 C10 O3 179.70(12) . . . . ?
C11 C12 C13 C14 172.61(13) . . . . ?
C11 C15 C16 C17 179.57(12) . . . . ?
C12 C11 C15 C16 -176.00(11) . . . . ?
C15 C11 C12 C13 178.17(11) . . . . ?
